data_4509685
loop_
_publ_author_name
'Liu, Yang'
'Qi, Yan'
'Lv, Yan-Yan'
'Che, Yun-Xia'
'Zheng, Ji-Min'

_publ_section_title
;
 Polyrotaxane-like and Interpenetrating Metal&#x2212;Organic Frameworks
 (MOFs) Constructed from Biphenyl-4,4&#x2032;-Dicarboxylate and
 Bis(imidazole) Ligand
;
_journal_issue 11
_journal_name_full 'Crystal Growth &amp; Design'
_journal_page_first 4797
_journal_paper_doi 10.1021/cg9006372
_journal_volume 9
_journal_year 2009
_chemical_formula_sum 'C28 H22 Co N4 O4'
_chemical_formula_weight 537.43
_chemical_name_systematic
; 
 ? 
;
_space_group_IT_number 2
_symmetry_space_group_name_Hall '-P 1'
_symmetry_space_group_name_H-M 'P -1'
_atom_sites_solution_hydrogens geom
_atom_sites_solution_primary direct
_atom_sites_solution_secondary difmap
_audit_creation_method SHELXL-97
_cell_angle_alpha 71.97(3)
_cell_angle_beta 86.19(3)
_cell_angle_gamma 88.39(3)
_cell_formula_units_Z 2
_cell_length_a 8.8761(18)
_cell_length_b 10.049(2)
_cell_length_c 14.570(3)
_cell_measurement_temperature 293(2)
_cell_volume 1233.0(5)
_computing_structure_refinement 'SHELXL-97 (Sheldrick, 1997)'
_computing_structure_solution 'SHELXS-97 (Sheldrick, 1990)'
_diffrn_ambient_temperature 293(2)
_diffrn_measured_fraction_theta_full 0.991
_diffrn_measured_fraction_theta_max 0.991
_diffrn_radiation_monochromator graphite
_diffrn_radiation_source 'fine-focus sealed tube'
_diffrn_radiation_type MoK\a
_diffrn_radiation_wavelength 0.71073
_diffrn_reflns_av_R_equivalents 0.0425
_diffrn_reflns_av_sigmaI/netI 0.0578
_diffrn_reflns_limit_h_max 11
_diffrn_reflns_limit_h_min -11
_diffrn_reflns_limit_k_max 12
_diffrn_reflns_limit_k_min -13
_diffrn_reflns_limit_l_max 18
_diffrn_reflns_limit_l_min -18
_diffrn_reflns_number 12083
_diffrn_reflns_theta_full 27.48
_diffrn_reflns_theta_max 27.48
_diffrn_reflns_theta_min 3.06
_exptl_absorpt_coefficient_mu 0.739
_exptl_absorpt_correction_T_max 0.8663
_exptl_absorpt_correction_T_min 0.8663
_exptl_crystal_density_diffrn 1.448
_exptl_crystal_density_method 'not measured'
_exptl_crystal_F_000 554
_exptl_crystal_size_max 0.20
_exptl_crystal_size_mid 0.20
_exptl_crystal_size_min 0.20
_refine_diff_density_max 0.701
_refine_diff_density_min -0.443
_refine_diff_density_rms 0.068
_refine_ls_extinction_method none
_refine_ls_goodness_of_fit_ref 1.034
_refine_ls_hydrogen_treatment mixed
_refine_ls_matrix_type full
_refine_ls_number_parameters 334
_refine_ls_number_reflns 5602
_refine_ls_number_restraints 0
_refine_ls_restrained_S_all 1.034
_refine_ls_R_factor_all 0.0792
_refine_ls_R_factor_gt 0.0550
_refine_ls_shift/su_max 0.007
_refine_ls_shift/su_mean 0.001
_refine_ls_structure_factor_coef Fsqd
_refine_ls_weighting_details 'calc w=1/[\s^2^(Fo^2^)+(0.0746P)^2^+0.7345P] where P=(Fo^2^+2Fc^2^)/3'
_refine_ls_weighting_scheme calc
_refine_ls_wR_factor_gt 0.1397
_refine_ls_wR_factor_ref 0.1547
_reflns_number_gt 4156
_reflns_number_total 5602
_reflns_threshold_expression >2sigma(I)
_cod_data_source_file cg9006372sup2.cif
_cod_data_source_block shelxl
_cod_original_cell_volume 1233.0(4)
_cod_database_code 4509685

loop_
_symmetry_equiv_pos_as_xyz
'x, y, z'
'-x, -y, -z'

loop_
_atom_site_label
_atom_site_type_symbol
_atom_site_fract_x
_atom_site_fract_y
_atom_site_fract_z
_atom_site_U_iso_or_equiv
_atom_site_adp_type
_atom_site_occupancy
_atom_site_symmetry_multiplicity
_atom_site_calc_flag
_atom_site_refinement_flags
C1 C 0.3533(4) 0.6523(4) 0.4683(2) 0.0525(8) Uani 1 1 d .
H1 H 0.2808 0.5824 0.4854 0.063 Uiso 1 1 calc R
C2 C 0.4990(7) 0.8164(7) 0.3864(3) 0.104(2) Uani 1 1 d .
H2 H 0.5469 0.8836 0.3345 0.125 Uiso 1 1 calc R
C3 C 0.5282(7) 0.7905(7) 0.4798(4) 0.107(2) Uani 1 1 d .
H3 H 0.5991 0.8353 0.5039 0.128 Uiso 1 1 calc R
C4 C 0.4225(6) 0.6211(5) 0.6368(3) 0.0747(14) Uani 1 1 d .
H4A H 0.5203 0.5829 0.6583 0.090 Uiso 1 1 calc R
H4B H 0.3521 0.5441 0.6526 0.090 Uiso 1 1 calc R
C5 C 0.3697(4) 0.7227(4) 0.6914(2) 0.0496(8) Uani 1 1 d .
C6 C 0.2835(5) 0.8376(5) 0.6500(3) 0.0761(13) Uani 1 1 d .
H6 H 0.2639 0.8611 0.5850 0.091 Uiso 1 1 calc R
C7 C 0.2259(6) 0.9187(5) 0.7052(3) 0.0819(15) Uani 1 1 d .
H7 H 0.1654 0.9957 0.6770 0.098 Uiso 1 1 calc R
C8 C 0.2564(4) 0.8874(4) 0.8026(2) 0.0452(7) Uani 1 1 d .
C9 C 0.3481(5) 0.7775(5) 0.8385(3) 0.0712(13) Uani 1 1 d .
H9 H 0.3737 0.7555 0.9024 0.085 Uiso 1 1 calc R
C10 C 0.4055(6) 0.6964(5) 0.7829(3) 0.0773(14) Uani 1 1 d .
H10 H 0.4702 0.6221 0.8097 0.093 Uiso 1 1 calc R
C11 C 0.1991(4) 0.9782(4) 0.8631(3) 0.0590(10) Uani 1 1 d .
H11A H 0.2187 0.9312 0.9302 0.071 Uiso 1 1 calc R
H11B H 0.2546 1.0654 0.8425 0.071 Uiso 1 1 calc R
C12 C -0.0255(4) 1.1272(3) 0.8000(2) 0.0451(7) Uani 1 1 d .
H12 H 0.0291 1.2027 0.7594 0.054 Uiso 1 1 calc R
C13 C -0.0789(5) 0.9251(4) 0.9047(3) 0.0710(12) Uani 1 1 d .
H13 H -0.0698 0.8365 0.9493 0.085 Uiso 1 1 calc R
C14 C -0.2082(5) 0.9937(4) 0.8763(3) 0.0644(11) Uani 1 1 d .
H14 H -0.3049 0.9600 0.8979 0.077 Uiso 1 1 calc R
C15 C 0.5258(4) 0.7146(4) 0.1101(2) 0.0490(8) Uani 1 1 d .
C16 C 0.6693(3) 0.6557(3) 0.0760(2) 0.0418(7) Uani 1 1 d .
C17 C 0.6742(4) 0.6153(4) -0.0065(3) 0.0561(10) Uani 1 1 d .
H17 H 0.5898 0.6295 -0.0430 0.067 Uiso 1 1 calc R
C18 C 0.8014(4) 0.5543(4) -0.0355(3) 0.0548(9) Uani 1 1 d .
H18 H 0.8008 0.5271 -0.0909 0.066 Uiso 1 1 calc R
C19 C 0.9306(3) 0.5323(3) 0.0158(2) 0.0377(6) Uani 1 1 d .
C20 C 0.9246(4) 0.5738(4) 0.0985(2) 0.0503(9) Uani 1 1 d .
H20 H 1.0093 0.5611 0.1347 0.060 Uiso 1 1 calc R
C21 C 0.7957(4) 0.6334(4) 0.1284(2) 0.0479(8) Uani 1 1 d .
H21 H 0.7947 0.6588 0.1846 0.057 Uiso 1 1 calc R
C22 C 0.1580(4) 0.4985(3) 0.3261(2) 0.0461(7) Uani 1 1 d .
C23 C 0.1145(4) 0.3495(3) 0.3766(2) 0.0432(7) Uani 1 1 d .
C24 C 0.1571(5) 0.2424(4) 0.3394(3) 0.0584(9) Uani 1 1 d .
H24 H 0.2155 0.2619 0.2815 0.070 Uiso 1 1 calc R
C25 C 0.1132(5) 0.1057(4) 0.3880(3) 0.0570(9) Uani 1 1 d .
H25 H 0.1426 0.0350 0.3616 0.068 Uiso 1 1 calc R
C26 C 0.0269(4) 0.0721(3) 0.4746(2) 0.0405(7) Uani 1 1 d .
C27 C -0.0064(4) 0.1809(3) 0.5135(3) 0.0516(8) Uani 1 1 d .
H27 H -0.0575 0.1612 0.5740 0.062 Uiso 1 1 calc R
C28 C 0.0346(4) 0.3167(3) 0.4646(3) 0.0512(8) Uani 1 1 d .
H28 H 0.0079 0.3873 0.4916 0.061 Uiso 1 1 calc R
Co1 Co 0.31908(5) 0.72088(4) 0.24961(3) 0.03813(15) Uani 1 1 d .
N1 N 0.3881(3) 0.7290(4) 0.3793(2) 0.0551(8) Uani 1 1 d .
N2 N 0.4347(4) 0.6866(4) 0.5318(2) 0.0621(9) Uani 1 1 d .
N3 N 0.0363(3) 1.0098(3) 0.8559(2) 0.0492(7) Uani 1 1 d .
N4 N -0.1743(3) 1.1218(3) 0.81015(19) 0.0433(6) Uani 1 1 d .
O1 O 0.4131(3) 0.7297(4) 0.0641(2) 0.0872(11) Uani 1 1 d .
O2 O 0.5274(2) 0.7384(3) 0.19135(16) 0.0512(6) Uani 1 1 d .
O3 O 0.2663(3) 0.5224(2) 0.26153(17) 0.0546(6) Uani 1 1 d .
O4 O 0.0943(3) 0.5947(2) 0.35047(19) 0.0621(7) Uani 1 1 d .

loop_
_atom_site_aniso_label
_atom_site_aniso_U_11
_atom_site_aniso_U_22
_atom_site_aniso_U_33
_atom_site_aniso_U_23
_atom_site_aniso_U_13
_atom_site_aniso_U_12
C1 0.060(2) 0.059(2) 0.0449(18) -0.0269(16) 0.0012(16) 0.0083(18)
C2 0.113(4) 0.148(5) 0.055(3) -0.034(3) 0.007(3) -0.067(4)
C3 0.110(4) 0.158(6) 0.064(3) -0.045(3) -0.003(3) -0.059(4)
C4 0.103(3) 0.080(3) 0.047(2) -0.029(2) -0.017(2) 0.043(3)
C5 0.056(2) 0.0527(19) 0.0411(17) -0.0162(15) -0.0074(15) 0.0150(16)
C6 0.088(3) 0.089(3) 0.062(3) -0.038(2) -0.029(2) 0.034(3)
C7 0.089(3) 0.093(3) 0.080(3) -0.047(3) -0.037(3) 0.049(3)
C8 0.0382(16) 0.0505(18) 0.0506(18) -0.0200(15) -0.0117(14) 0.0100(14)
C9 0.089(3) 0.084(3) 0.048(2) -0.031(2) -0.021(2) 0.038(3)
C10 0.104(3) 0.080(3) 0.054(2) -0.030(2) -0.023(2) 0.051(3)
C11 0.048(2) 0.066(2) 0.076(3) -0.041(2) -0.0186(18) 0.0190(18)
C12 0.0439(17) 0.0400(16) 0.0538(19) -0.0186(15) -0.0014(15) 0.0038(14)
C13 0.071(3) 0.047(2) 0.078(3) 0.004(2) 0.002(2) 0.014(2)
C14 0.052(2) 0.048(2) 0.079(3) -0.0020(19) 0.0108(19) -0.0005(17)
C15 0.0439(18) 0.061(2) 0.0467(18) -0.0259(16) 0.0051(15) 0.0017(16)
C16 0.0382(16) 0.0487(17) 0.0415(16) -0.0200(14) 0.0048(13) 0.0008(14)
C17 0.0400(17) 0.089(3) 0.0517(19) -0.039(2) -0.0080(15) 0.0147(18)
C18 0.0465(19) 0.084(3) 0.0477(19) -0.0406(19) -0.0043(15) 0.0115(18)
C19 0.0401(16) 0.0390(15) 0.0371(15) -0.0168(13) -0.0002(12) 0.0018(13)
C20 0.0433(18) 0.070(2) 0.0486(18) -0.0342(18) -0.0115(15) 0.0150(17)
C21 0.0474(18) 0.061(2) 0.0455(18) -0.0320(16) -0.0033(14) 0.0066(16)
C22 0.056(2) 0.0428(17) 0.0402(16) -0.0127(14) -0.0072(15) 0.0010(15)
C23 0.0472(18) 0.0374(16) 0.0469(17) -0.0159(14) -0.0028(14) 0.0013(14)
C24 0.072(3) 0.0483(19) 0.058(2) -0.0248(17) 0.0196(18) -0.0107(18)
C25 0.071(2) 0.0397(18) 0.064(2) -0.0269(17) 0.0195(19) -0.0049(17)
C26 0.0419(16) 0.0369(15) 0.0457(17) -0.0180(14) 0.0003(13) 0.0016(13)
C27 0.069(2) 0.0393(17) 0.0478(18) -0.0185(15) 0.0127(17) -0.0009(16)
C28 0.066(2) 0.0343(16) 0.057(2) -0.0214(15) 0.0062(17) 0.0026(15)
Co1 0.0364(2) 0.0399(2) 0.0400(2) -0.01663(18) 0.00282(16) 0.00503(17)
N1 0.0493(17) 0.076(2) 0.0460(16) -0.0298(15) 0.0063(13) -0.0028(15)
N2 0.067(2) 0.080(2) 0.0448(16) -0.0286(16) -0.0091(15) 0.0174(18)
N3 0.0458(15) 0.0471(16) 0.0574(17) -0.0208(13) -0.0062(13) 0.0147(13)
N4 0.0417(14) 0.0385(14) 0.0489(15) -0.0139(12) 0.0030(12) 0.0031(11)
O1 0.0518(16) 0.154(3) 0.082(2) -0.076(2) -0.0162(15) 0.0357(19)
O2 0.0403(12) 0.0732(16) 0.0502(13) -0.0358(12) 0.0080(10) 0.0012(11)
O3 0.0650(16) 0.0458(13) 0.0518(14) -0.0146(11) 0.0061(12) -0.0063(12)
O4 0.0835(19) 0.0379(12) 0.0629(16) -0.0157(11) 0.0075(14) 0.0042(13)

loop_
_atom_type_symbol
_atom_type_description
_atom_type_scat_dispersion_real
_atom_type_scat_dispersion_imag
_atom_type_scat_source
C C 0.0033 0.0016 'International Tables Vol C Tables 4.2.6.8 and 6.1.1.4'
H H 0.0000 0.0000 'International Tables Vol C Tables 4.2.6.8 and 6.1.1.4'
N N 0.0061 0.0033 'International Tables Vol C Tables 4.2.6.8 and 6.1.1.4'
O O 0.0106 0.0060 'International Tables Vol C Tables 4.2.6.8 and 6.1.1.4'
Co Co 0.3494 0.9721 'International Tables Vol C Tables 4.2.6.8 and 6.1.1.4'

loop_
_geom_angle_atom_site_label_1
_geom_angle_atom_site_label_2
_geom_angle_atom_site_label_3
_geom_angle
_geom_angle_site_symmetry_1
_geom_angle_site_symmetry_3
N1 C1 N2 111.8(4) . .
N1 C1 H1 124.1 . .
N2 C1 H1 124.1 . .
C3 C2 N1 109.7(5) . .
C3 C2 H2 125.2 . .
N1 C2 H2 125.2 . .
C2 C3 N2 106.7(4) . .
C2 C3 H3 126.7 . .
N2 C3 H3 126.7 . .
N2 C4 C5 112.9(3) . .
N2 C4 H4A 109.0 . .
C5 C4 H4A 109.0 . .
N2 C4 H4B 109.0 . .
C5 C4 H4B 109.0 . .
H4A C4 H4B 107.8 . .
C10 C5 C6 119.3(3) . .
C10 C5 C4 119.0(3) . .
C6 C5 C4 121.7(3) . .
C5 C6 C7 119.6(4) . .
C5 C6 H6 120.2 . .
C7 C6 H6 120.2 . .
C6 C7 C8 121.3(4) . .
C6 C7 H7 119.3 . .
C8 C7 H7 119.3 . .
C9 C8 C7 116.8(3) . .
C9 C8 C11 121.0(3) . .
C7 C8 C11 122.1(3) . .
C8 C9 C10 121.6(3) . .
C8 C9 H9 119.2 . .
C10 C9 H9 119.2 . .
C5 C10 C9 121.2(3) . .
C5 C10 H10 119.4 . .
C9 C10 H10 119.4 . .
N3 C11 C8 112.8(3) . .
N3 C11 H11A 109.0 . .
C8 C11 H11A 109.0 . .
N3 C11 H11B 109.0 . .
C8 C11 H11B 109.0 . .
H11A C11 H11B 107.8 . .
N4 C12 N3 111.0(3) . .
N4 C12 H12 124.5 . .
N3 C12 H12 124.5 . .
C14 C13 N3 107.0(3) . .
C14 C13 H13 126.5 . .
N3 C13 H13 126.5 . .
C13 C14 N4 108.9(4) . .
C13 C14 H14 125.5 . .
N4 C14 H14 125.5 . .
O1 C15 O2 123.0(3) . .
O1 C15 C16 120.5(3) . .
O2 C15 C16 116.4(3) . .
C21 C16 C17 118.0(3) . .
C21 C16 C15 121.3(3) . .
C17 C16 C15 120.5(3) . .
C18 C17 C16 121.2(3) . .
C18 C17 H17 119.4 . .
C16 C17 H17 119.4 . .
C17 C18 C19 121.7(3) . .
C17 C18 H18 119.2 . .
C19 C18 H18 119.2 . .
C18 C19 C20 116.7(3) . .
C18 C19 C19 121.9(3) . 2_765
C20 C19 C19 121.5(3) . 2_765
C21 C20 C19 121.6(3) . .
C21 C20 H20 119.2 . .
C19 C20 H20 119.2 . .
C16 C21 C20 120.9(3) . .
C16 C21 H21 119.6 . .
C20 C21 H21 119.6 . .
O4 C22 O3 121.4(3) . .
O4 C22 C23 120.3(3) . .
O3 C22 C23 118.3(3) . .
C28 C23 C24 118.5(3) . .
C28 C23 C22 119.3(3) . .
C24 C23 C22 122.2(3) . .
C23 C24 C25 120.5(3) . .
C23 C24 H24 119.8 . .
C25 C24 H24 119.8 . .
C26 C25 C24 121.6(3) . .
C26 C25 H25 119.2 . .
C24 C25 H25 119.2 . .
C25 C26 C27 116.7(3) . .
C25 C26 C26 122.4(4) . 2_556
C27 C26 C26 120.9(4) . 2_556
C28 C27 C26 121.6(3) . .
C28 C27 H27 119.2 . .
C26 C27 H27 119.2 . .
C23 C28 C27 121.0(3) . .
C23 C28 H28 119.5 . .
C27 C28 H28 119.5 . .
O2 Co1 O3 102.93(11) . .
O2 Co1 N4 116.53(11) . 2_576
O3 Co1 N4 119.66(11) . 2_576
O2 Co1 N1 92.41(11) . .
O3 Co1 N1 109.39(12) . .
N4 Co1 N1 112.31(12) 2_576 .
C1 N1 C2 105.1(3) . .
C1 N1 Co1 131.5(3) . .
C2 N1 Co1 123.1(3) . .
C1 N2 C3 106.7(3) . .
C1 N2 C4 125.5(4) . .
C3 N2 C4 127.8(4) . .
C12 N3 C13 107.3(3) . .
C12 N3 C11 126.2(3) . .
C13 N3 C11 126.6(3) . .
C12 N4 C14 105.8(3) . .
C12 N4 Co1 126.2(2) . 2_576
C14 N4 Co1 127.7(2) . 2_576
C15 O2 Co1 108.0(2) . .
C22 O3 Co1 101.6(2) . .

loop_
_geom_bond_atom_site_label_1
_geom_bond_atom_site_label_2
_geom_bond_distance
_geom_bond_site_symmetry_2
C1 N1 1.309(5) .
C1 N2 1.340(5) .
C1 H1 0.9300 .
C2 C3 1.345(6) .
C2 N1 1.367(6) .
C2 H2 0.9300 .
C3 N2 1.353(6) .
C3 H3 0.9300 .
C4 N2 1.465(5) .
C4 C5 1.523(5) .
C4 H4A 0.9700 .
C4 H4B 0.9700 .
C5 C10 1.334(5) .
C5 C6 1.365(5) .
C6 C7 1.378(6) .
C6 H6 0.9300 .
C7 C8 1.399(5) .
C7 H7 0.9300 .
C8 C9 1.344(5) .
C8 C11 1.511(5) .
C9 C10 1.383(5) .
C9 H9 0.9300 .
C10 H10 0.9300 .
C11 N3 1.474(4) .
C11 H11A 0.9700 .
C11 H11B 0.9700 .
C12 N4 1.320(4) .
C12 N3 1.336(4) .
C12 H12 0.9300 .
C13 C14 1.344(5) .
C13 N3 1.361(5) .
C13 H13 0.9300 .
C14 N4 1.376(5) .
C14 H14 0.9300 .
C15 O1 1.221(4) .
C15 O2 1.279(4) .
C15 C16 1.508(4) .
C16 C21 1.374(4) .
C16 C17 1.380(4) .
C17 C18 1.373(5) .
C17 H17 0.9300 .
C18 C19 1.386(4) .
C18 H18 0.9300 .
C19 C20 1.389(4) .
C19 C19 1.489(6) 2_765
C20 C21 1.383(4) .
C20 H20 0.9300 .
C21 H21 0.9300 .
C22 O4 1.239(4) .
C22 O3 1.273(4) .
C22 C23 1.499(5) .
C23 C28 1.374(5) .
C23 C24 1.380(5) .
C24 C25 1.390(5) .
C24 H24 0.9300 .
C25 C26 1.385(5) .
C25 H25 0.9300 .
C26 C27 1.395(4) .
C26 C26 1.485(6) 2_556
C27 C28 1.376(5) .
C27 H27 0.9300 .
C28 H28 0.9300 .
Co1 O2 1.972(2) .
Co1 O3 2.013(2) .
Co1 N4 2.023(3) 2_576
Co1 N1 2.050(3) .
N4 Co1 2.023(3) 2_576

loop_
_geom_torsion_atom_site_label_1
_geom_torsion_atom_site_label_2
_geom_torsion_atom_site_label_3
_geom_torsion_atom_site_label_4
_geom_torsion
_geom_torsion_site_symmetry_1
_geom_torsion_site_symmetry_4
N1 C2 C3 N2 -0.3(8) . .
N2 C4 C5 C10 -155.4(4) . .
N2 C4 C5 C6 26.4(7) . .
C10 C5 C6 C7 -4.7(8) . .
C4 C5 C6 C7 173.5(5) . .
C5 C6 C7 C8 1.4(8) . .
C6 C7 C8 C9 2.0(7) . .
C6 C7 C8 C11 177.6(5) . .
C7 C8 C9 C10 -2.2(7) . .
C11 C8 C9 C10 -177.7(5) . .
C6 C5 C10 C9 4.7(8) . .
C4 C5 C10 C9 -173.6(5) . .
C8 C9 C10 C5 -1.2(9) . .
C9 C8 C11 N3 -134.8(4) . .
C7 C8 C11 N3 49.8(6) . .
N3 C13 C14 N4 -0.4(5) . .
O1 C15 C16 C21 -177.8(4) . .
O2 C15 C16 C21 -2.0(5) . .
O1 C15 C16 C17 -1.5(6) . .
O2 C15 C16 C17 174.3(3) . .
C21 C16 C17 C18 0.1(6) . .
C15 C16 C17 C18 -176.3(4) . .
C16 C17 C18 C19 -0.8(7) . .
C17 C18 C19 C20 0.6(6) . .
C17 C18 C19 C19 -179.4(4) . 2_765
C18 C19 C20 C21 0.3(5) . .
C19 C19 C20 C21 -179.8(4) 2_765 .
C17 C16 C21 C20 0.8(6) . .
C15 C16 C21 C20 177.2(3) . .
C19 C20 C21 C16 -1.0(6) . .
O4 C22 C23 C28 -17.0(5) . .
O3 C22 C23 C28 159.5(3) . .
O4 C22 C23 C24 165.6(4) . .
O3 C22 C23 C24 -17.9(5) . .
C28 C23 C24 C25 3.2(6) . .
C22 C23 C24 C25 -179.4(3) . .
C23 C24 C25 C26 -0.3(6) . .
C24 C25 C26 C27 -3.6(6) . .
C24 C25 C26 C26 177.2(4) . 2_556
C25 C26 C27 C28 4.8(5) . .
C26 C26 C27 C28 -176.0(4) 2_556 .
C24 C23 C28 C27 -2.0(6) . .
C22 C23 C28 C27 -179.5(3) . .
C26 C27 C28 C23 -2.1(6) . .
N2 C1 N1 C2 0.5(5) . .
N2 C1 N1 Co1 174.8(2) . .
C3 C2 N1 C1 -0.1(7) . .
C3 C2 N1 Co1 -175.0(4) . .
O2 Co1 N1 C1 -133.5(3) . .
O3 Co1 N1 C1 -28.9(4) . .
N4 Co1 N1 C1 106.5(3) 2_576 .
O2 Co1 N1 C2 39.9(4) . .
O3 Co1 N1 C2 144.5(4) . .
N4 Co1 N1 C2 -80.1(4) 2_576 .
N1 C1 N2 C3 -0.7(5) . .
N1 C1 N2 C4 179.7(3) . .
C2 C3 N2 C1 0.6(7) . .
C2 C3 N2 C4 -179.8(5) . .
C5 C4 N2 C1 -116.7(4) . .
C5 C4 N2 C3 63.8(6) . .
N4 C12 N3 C13 -0.3(4) . .
N4 C12 N3 C11 179.7(3) . .
C14 C13 N3 C12 0.4(5) . .
C14 C13 N3 C11 -179.6(4) . .
C8 C11 N3 C12 -98.9(4) . .
C8 C11 N3 C13 81.1(5) . .
N3 C12 N4 C14 0.1(4) . .
N3 C12 N4 Co1 174.4(2) . 2_576
C13 C14 N4 C12 0.2(5) . .
C13 C14 N4 Co1 -174.0(3) . 2_576
O1 C15 O2 Co1 23.7(5) . .
C16 C15 O2 Co1 -152.0(3) . .
O3 Co1 O2 C15 59.4(2) . .
N4 Co1 O2 C15 -73.6(3) 2_576 .
N1 Co1 O2 C15 170.0(2) . .
O4 C22 O3 Co1 13.6(4) . .
C23 C22 O3 Co1 -162.8(2) . .
O2 Co1 O3 C22 159.2(2) . .
N4 Co1 O3 C22 -69.7(2) 2_576 .
N1 Co1 O3 C22 61.9(2) . .
